data_1576039
loop_
_publ_author_name
'An, Tai'
'Yao, Jiayao'
'Xiao, Zuo'
'Yu, Qi'
'Wang, Yu'
'Gao, Yueyue'
'Song, Yixiao'
'Huang, Zuoxin'
'Ding, Zheng'
'Zhang, Xinyue'
'Xie, Yuanpeng'
'Lv, Menglan'
'Zuo, Chuantian'
'Ding, Junqiao'
'Ding, Liming'

_publ_section_title
;
 Chiral tether-guided selective synthesis of <i>D</i> <sub><i>n</i></sub>
 -symmetric chiral conjugated nanorings.
;
_journal_issue 45
_journal_name_full 'Chemical science'
_journal_page_first 21404
_journal_page_last 21415
_journal_paper_doi 10.1039/d5sc06445g
_journal_volume 16
_journal_year 2025
_chemical_absolute_configuration ad
_chemical_formula_moiety '2.333(C H Cl3), 0.333(C Cl3), C78 H72 N6'
_chemical_formula_sum 'C80.67 H74.33 Cl8 N6'
_chemical_formula_weight 1411.35
_space_group_crystal_system trigonal
_space_group_IT_number 146
_space_group_name_Hall 'R 3'
_space_group_name_H-M_alt 'R 3 :H'
_atom_sites_solution_hydrogens geom
_atom_sites_solution_primary dual
_audit_creation_date 2024-11-13
_audit_creation_method
;
Olex2 1.5
(compiled 2022.04.07 svn.rca3783a0 for OlexSys, GUI svn.r6498)
;
_audit_update_record
;
2025-04-03 deposited with the CCDC.	2025-10-10 downloaded from the CCDC.
;
_cell_angle_alpha 90
_cell_angle_beta 90
_cell_angle_gamma 120
_cell_formula_units_Z 9
_cell_length_a 34.900(3)
_cell_length_b 34.900(3)
_cell_length_c 14.8617(15)
_cell_measurement_reflns_used 9959
_cell_measurement_temperature 170.00
_cell_measurement_theta_max 45.384
_cell_measurement_theta_min 2.882
_cell_volume 15677(2)
_computing_cell_refinement 'SAINT V8.40B (?, 2016)'
_computing_data_reduction 'SAINT V8.40B (?, 2016)'
_computing_molecular_graphics 'Olex2 1.5 (Dolomanov et al., 2009)'
_computing_publication_material 'Olex2 1.5 (Dolomanov et al., 2009)'
_computing_structure_refinement 'SHELXL 2019/2 (Sheldrick, 2015)'
_computing_structure_solution 'SHELXT 2018/2 (Sheldrick, 2018)'
_diffrn_ambient_temperature 170.00
_diffrn_measured_fraction_theta_full 0.995
_diffrn_measured_fraction_theta_max 0.995
_diffrn_measurement_device_type 'Bruker D8 Venture'
_diffrn_measurement_method '\w and \f scans'
_diffrn_radiation_type GaK\a
_diffrn_radiation_wavelength 1.34139
_diffrn_reflns_av_R_equivalents 0.0740
_diffrn_reflns_av_unetI/netI 0.0594
_diffrn_reflns_Laue_measured_fraction_full 0.995
_diffrn_reflns_Laue_measured_fraction_max 0.995
_diffrn_reflns_limit_h_max 43
_diffrn_reflns_limit_h_min -43
_diffrn_reflns_limit_k_max 43
_diffrn_reflns_limit_k_min -43
_diffrn_reflns_limit_l_max 18
_diffrn_reflns_limit_l_min -18
_diffrn_reflns_number 97418
_diffrn_reflns_point_group_measured_fraction_full 0.992
_diffrn_reflns_point_group_measured_fraction_max 0.989
_diffrn_reflns_theta_full 53.594
_diffrn_reflns_theta_max 57.063
_diffrn_reflns_theta_min 3.629
_diffrn_source_current 3.57
_diffrn_source_power 0.24954300000000001
_diffrn_source_voltage 69.9
_exptl_absorpt_coefficient_mu 2.216
_exptl_absorpt_correction_T_max 0.7512
_exptl_absorpt_correction_T_min 0.6038
_exptl_absorpt_correction_type multi-scan
_exptl_absorpt_process_details
;
SADABS-2016/2 (Bruker,2016/2) was used for absorption correction.
wR2(int) was 0.1110 before and 0.0833 after correction.
The Ratio of minimum to maximum transmission is 0.8038.
The \l/2 correction factor is Not present.
;
_exptl_crystal_colour yellow
_exptl_crystal_colour_primary yellow
_exptl_crystal_density_diffrn 1.346
_exptl_crystal_description needle
_exptl_crystal_F_000 6627
_exptl_crystal_size_max 0.23
_exptl_crystal_size_mid 0.11
_exptl_crystal_size_min 0.1
_refine_diff_density_max 0.884
_refine_diff_density_min -0.949
_refine_diff_density_rms 0.094
_refine_ls_abs_structure_details
;
 Flack x determined using 4188 quotients [(I+)-(I-)]/[(I+)+(I-)]
 (Parsons, Flack and Wagner, Acta Cryst. B69 (2013) 249-259).
;
_refine_ls_abs_structure_Flack 0.053(7)
_refine_ls_extinction_method none
_refine_ls_goodness_of_fit_ref 1.002
_refine_ls_hydrogen_treatment constr
_refine_ls_matrix_type full
_refine_ls_number_parameters 897
_refine_ls_number_reflns 14145
_refine_ls_number_restraints 85
_refine_ls_restrained_S_all 1.005
_refine_ls_R_factor_all 0.1030
_refine_ls_R_factor_gt 0.0794
_refine_ls_shift/su_max 0.000
_refine_ls_shift/su_mean 0.000
_refine_ls_structure_factor_coef Fsqd
_refine_ls_weighting_details 'w=1/[\s^2^(Fo^2^)+(0.1786P)^2^] where P=(Fo^2^+2Fc^2^)/3'
_refine_ls_weighting_scheme calc
_refine_ls_wR_factor_gt 0.2107
_refine_ls_wR_factor_ref 0.2337
_reflns_Friedel_coverage 0.989
_reflns_Friedel_fraction_full 0.989
_reflns_Friedel_fraction_max 0.984
_reflns_number_gt 10474
_reflns_number_total 14145
_reflns_threshold_expression 'I > 2\s(I)'
_cod_data_source_file d5sc06445g2.cif
_cod_data_source_block 241110_1107_01_zwj
_cod_depositor_comments 'Adding full bibliography for 1576037--1576039.cif.'
_cod_original_cell_volume 15676(3)
_cod_original_sg_symbol_H-M 'R 3'
_cod_database_code 1576039
_shelx_shelxl_version_number 2019/2
_shelx_space_group_comment
;
The symmetry employed for this shelxl refinement is uniquely defined
by the following loop, which should always be used as a source of
symmetry information in preference to the above space-group names.
They are only intended as comments.
;
_shelx_estimated_absorpt_t_max 0.809
_shelx_estimated_absorpt_t_min 0.630
_olex2_refinement_description
;
1. Fixed Uiso
 At 1.2 times of:
  All C(H) groups, All C(H,H) groups
2. Uiso/Uaniso restraints and constraints
All non-hydrogen atoms have similar U: within 1A with sigma of 0.04 and sigma
for terminal atoms of 0.08 within 1A
Cl12 \\sim Cl8 \\sim Cl10 \\sim C4 \\sim Cl3 \\sim Cl7 \\sim Cl2 \\sim C6:
within 2A with sigma of 0.01 and sigma for terminal atoms of 0.02 within 2A
Uanis(C6) \\sim Ueq, Uanis(Cl3) \\sim Ueq, Uanis(Cl7) \\sim Ueq, Uanis(Cl2)
\\sim Ueq, Uanis(C4) \\sim Ueq, Uanis(Cl12) \\sim Ueq, Uanis(Cl8) \\sim Ueq,
Uanis(Cl10) \\sim Ueq: with sigma of 0.01 and sigma for terminal atoms of 0.02
3. Others
 Fixed Sof: Cl8(0.33333) Cl10(0.33333) C4(0.33333) Cl12(0.33333) C6(0.333)
 H6(0.333) Cl3(0.333) Cl7(0.333) Cl2(0.333)
4.a :
 C4(Cl12), C6(Cl3,Cl7,Cl2)
4.b Ternary CH refined with riding coordinates:
 C1(H1), C6(H6), C8(H8)
4.c Secondary CH2 refined with riding coordinates:
 C14(H14A,H14B), C32(H32A,H32B), C36(H36A,H36B), C44(H44A,H44B), C48(H48A,
 H48B), C52(H52A,H52B), C68(H68A,H68B), C72(H72A,H72B), C76(H76A,H76B),
 C80(H80A,H80B), C41(H41A,H41B), C43(H43A,H43B), C45(H45A,H45B), C49(H49A,H49B),
  C25(H25A,H25B), C55(H55A,H55B), C15(H15A,H15B), C61(H61A,H61B), C65(H65A,
 H65B), C33(H33A,H33B), C67(H67A,H67B), C69(H69A,H69B), C71(H71A,H71B),
 C39(H39A,H39B)
4.d Aromatic/amide H refined with riding coordinates:
 C20(H20), C24(H24), C30(H30), C38(H38), C50(H50), C54(H54), C60(H60),
 C64(H64), C78(H78), C21(H21), C23(H23), C51(H51), C13(H13), C53(H53), C57(H57),
  C63(H63), C2(H2), C35(H35), C9(H9), C73(H73), C75(H75), C19(H19), C77(H77),
 C79(H79)
;
_olex2_submission_special_instructions 'No special instructions were received'

loop_
_space_group_symop_operation_xyz
'x, y, z'
'-y, x-y, z'
'-x+y, -x, z'
'x+2/3, y+1/3, z+1/3'
'-y+2/3, x-y+1/3, z+1/3'
'-x+y+2/3, -x+1/3, z+1/3'
'x+1/3, y+2/3, z+2/3'
'-y+1/3, x-y+2/3, z+2/3'
'-x+y+1/3, -x+2/3, z+2/3'

loop_
_atom_site_label
_atom_site_type_symbol
_atom_site_fract_x
_atom_site_fract_y
_atom_site_fract_z
_atom_site_U_iso_or_equiv
_atom_site_adp_type
_atom_site_occupancy
_atom_site_site_symmetry_order
_atom_site_calc_flag
_atom_site_refinement_flags_posn
_atom_site_refinement_flags_adp
_atom_site_refinement_flags_occupancy
_atom_site_disorder_assembly
_atom_site_disorder_group
Cl1 Cl 0.53657(7) 0.46712(7) 0.66500(14) 0.0742(6) Uani 1 1 d . . . . .
Cl4 Cl 0.51858(8) 0.42425(8) 0.83871(16) 0.0808(6) Uani 1 1 d . . . . .
Cl6 Cl 0.60010(8) 0.50604(7) 0.80754(18) 0.0854(7) Uani 1 1 d . . . . .
C1 C 0.5442(3) 0.4756(3) 0.7803(6) 0.0645(19) Uani 1 1 d . . . . .
H1 H 0.529811 0.492823 0.800026 0.077 Uiso 1 1 calc R U . . .
Cl8 Cl 0.2821(5) 0.6593(5) 0.4637(13) 0.075(3) Uani 0.3333 1 d . U P . .
Cl10 Cl 0.3397(6) 0.6230(7) 0.5036(13) 0.111(5) Uani 0.3333 1 d . U P . .
C4 C 0.3242(18) 0.658(2) 0.446(2) 0.104(7) Uani 0.3333 1 d G U P A -1
Cl12 Cl 0.3738(9) 0.7152(8) 0.4260(17) 0.133(7) Uani 0.3333 1 d G U P A -1
C6 C 0.3384(10) 0.6755(11) 0.7637(17) 0.242(13) Uani 0.333 1 d G U P B -1
H6 H 0.347623 0.688642 0.825079 0.291 Uiso 0.333 1 calc R U P B -1
Cl3 Cl 0.2792(13) 0.6345(13) 0.768(3) 0.286(17) Uani 0.333 1 d G U P B -1
Cl7 Cl 0.3495(11) 0.7206(14) 0.686(3) 0.257(14) Uani 0.333 1 d G U P B -1
Cl2 Cl 0.3714(8) 0.6495(9) 0.735(2) 0.185(9) Uani 0.333 1 d G U P B -1
Cl9 Cl 0.35107(14) 0.6066(2) 1.0736(4) 0.171(2) Uani 1 1 d . . . . .
Cl5 Cl 0.2882(3) 0.5369(3) 0.9547(4) 0.211(3) Uani 1 1 d . . . . .
Cl11 Cl 0.26189(10) 0.54942(13) 1.1307(3) 0.1168(11) Uani 1 1 d . . . . .
C8 C 0.3039(7) 0.5493(7) 1.0653(11) 0.144(6) Uani 1 1 d . . . . .
H8 H 0.312208 0.527979 1.090678 0.173 Uiso 1 1 calc R U . . .
N1 N 0.25681(17) 0.42812(18) 0.6257(4) 0.0461(12) Uani 1 1 d . . . . .
N2 N 0.4405(2) 0.53189(18) 0.2497(4) 0.0542(13) Uani 1 1 d . . . . .
N3 N 0.50423(18) 0.69721(17) 0.3672(4) 0.0474(12) Uani 1 1 d . . . . .
N4 N 0.34936(17) 0.37776(16) 0.8333(4) 0.0450(11) Uani 1 1 d . . . . .
N5 N 0.5044(2) 0.62162(19) 1.0108(4) 0.0510(13) Uani 1 1 d . . . . .
N6 N 0.62545(17) 0.65395(17) 0.7581(4) 0.0472(12) Uani 1 1 d . . . . .
C10 C 0.27935(18) 0.37666(19) 0.6475(5) 0.0429(13) Uani 1 1 d . . . . .
C12 C 0.4861(2) 0.6610(2) 0.3063(4) 0.0494(14) Uani 1 1 d . . . . .
C14 C 0.5728(2) 0.5906(2) 0.6573(5) 0.0551(16) Uani 1 1 d . . . . .
H14A H 0.572006 0.565844 0.623077 0.066 Uiso 1 1 calc R U . . .
H14B H 0.572089 0.611381 0.612967 0.066 Uiso 1 1 calc R U . . .
C16 C 0.27832(19) 0.38406(19) 0.5520(5) 0.0446(13) Uani 1 1 d . . . . .
C18 C 0.26615(18) 0.40474(19) 0.6911(5) 0.0447(13) Uani 1 1 d . . . . .
C20 C 0.3447(3) 0.5436(2) 0.2793(5) 0.0585(18) Uani 1 1 d . . . . .
H20 H 0.337503 0.566242 0.270929 0.070 Uiso 1 1 calc R U . . .
C22 C 0.62561(19) 0.6898(2) 0.7145(5) 0.0474(14) Uani 1 1 d . . . . .
C24 C 0.5069(2) 0.6077(2) 0.2525(4) 0.0524(16) Uani 1 1 d . . . . .
H24 H 0.528128 0.599775 0.234751 0.063 Uiso 1 1 calc R U . . .
C26 C 0.3208(2) 0.4143(2) 0.9122(4) 0.0467(14) Uani 1 1 d . . . . .
C28 C 0.4300(3) 0.5919(2) 0.2558(4) 0.0528(16) Uani 1 1 d . . . . .
C30 C 0.26934(19) 0.4110(2) 0.7848(4) 0.0446(13) Uani 1 1 d . . . . .
H30 H 0.254748 0.423855 0.815747 0.054 Uiso 1 1 calc R U . . .
C32 C 0.4655(2) 0.6724(2) 0.5222(5) 0.0575(17) Uani 1 1 d . . . . .
H32A H 0.493588 0.683098 0.555694 0.069 Uiso 1 1 calc R U . . .
H32B H 0.445569 0.677919 0.560441 0.069 Uiso 1 1 calc R U . . .
C34 C 0.5467(2) 0.7057(2) 0.3905(5) 0.0492(14) Uani 1 1 d . . . . .
C36 C 0.2619(2) 0.4716(2) 0.6454(5) 0.0536(15) Uani 1 1 d . . . . .
H36A H 0.250616 0.470607 0.706990 0.064 Uiso 1 1 calc R U . . .
H36B H 0.242683 0.476407 0.603458 0.064 Uiso 1 1 calc R U . . .
C38 C 0.6114(2) 0.75458(19) 0.6479(5) 0.0481(14) Uani 1 1 d . . . . .
H38 H 0.609043 0.778754 0.625061 0.058 Uiso 1 1 calc R U . . .
C40 C 0.5191(2) 0.6497(2) 0.2856(4) 0.0519(15) Uani 1 1 d . . . . .
C42 C 0.6074(2) 0.72297(19) 0.4908(5) 0.0462(14) Uani 1 1 d . . . . .
C44 C 0.4656(3) 0.6260(3) 0.8234(5) 0.0609(17) Uani 1 1 d . . . . .
H44A H 0.445733 0.625918 0.775726 0.073 Uiso 1 1 calc R U . . .
H44B H 0.492634 0.655555 0.823419 0.073 Uiso 1 1 calc R U . . .
C46 C 0.26781(19) 0.4179(2) 0.5430(5) 0.0465(14) Uani 1 1 d . . . . .
C48 C 0.4769(2) 0.6063(2) 0.4889(5) 0.0501(14) Uani 1 1 d . . . . .
H48A H 0.496118 0.611870 0.542062 0.060 Uiso 1 1 calc R U . . .
H48B H 0.496041 0.624036 0.438359 0.060 Uiso 1 1 calc R U . . .
C50 C 0.2937(2) 0.3713(2) 0.4770(5) 0.0468(14) Uani 1 1 d . . . . .
H50 H 0.297557 0.346284 0.480347 0.056 Uiso 1 1 calc R U . . .
C52 C 0.5302(2) 0.5717(2) 0.7154(5) 0.0520(15) Uani 1 1 d . . . . .
H52A H 0.506817 0.544459 0.686389 0.062 Uiso 1 1 calc R U . . .
H52B H 0.536368 0.563320 0.775054 0.062 Uiso 1 1 calc R U . . .
C54 C 0.3219(2) 0.4431(2) 0.9781(4) 0.0481(14) Uani 1 1 d . . . . .
H54 H 0.296995 0.446808 0.987104 0.058 Uiso 1 1 calc R U . . .
C56 C 0.5584(2) 0.6799(2) 0.3360(4) 0.0489(14) Uani 1 1 d . . . . .
C58 C 0.3554(2) 0.4050(2) 0.9066(4) 0.0463(14) Uani 1 1 d . . . . .
C60 C 0.6217(2) 0.7014(2) 0.4282(5) 0.0506(15) Uani 1 1 d . . . . .
H60 H 0.648945 0.702105 0.438724 0.061 Uiso 1 1 calc R U . . .
C62 C 0.3139(2) 0.37449(19) 0.7828(4) 0.0436(13) Uani 1 1 d . . . . .
C64 C 0.6063(2) 0.7463(2) 0.7370(5) 0.0515(15) Uani 1 1 d . . . . .
H64 H 0.599351 0.763599 0.775576 0.062 Uiso 1 1 calc R U . . .
C66 C 0.4420(2) 0.4987(2) 1.0380(4) 0.0515(15) Uani 1 1 d . . . . .
C68 C 0.3084(3) 0.5115(2) 0.6394(6) 0.0598(17) Uani 1 1 d . . . . .
H68A H 0.306757 0.538011 0.657189 0.072 Uiso 1 1 calc R U . . .
H68B H 0.317641 0.515400 0.575525 0.072 Uiso 1 1 calc R U . . .
C70 C 0.5963(2) 0.6853(2) 0.8530(5) 0.0479(14) Uani 1 1 d . . . . .
C72 C 0.4626(3) 0.5073(2) 0.2744(5) 0.0605(18) Uani 1 1 d . . . . .
H72A H 0.493072 0.523087 0.249918 0.073 Uiso 1 1 calc R U . . .
H72B H 0.446880 0.477904 0.245157 0.073 Uiso 1 1 calc R U . . .
C74 C 0.3973(2) 0.4622(2) 1.0156(4) 0.0493(14) Uani 1 1 d . . . . .
C76 C 0.6172(2) 0.6147(2) 0.7079(5) 0.0516(15) Uani 1 1 d . . . . .
H76A H 0.618590 0.593606 0.750349 0.062 Uiso 1 1 calc R U . . .
H76B H 0.641391 0.623458 0.663737 0.062 Uiso 1 1 calc R U . . .
C78 C 0.5655(2) 0.6808(2) 0.9191(5) 0.0468(14) Uani 1 1 d . . . . .
H78 H 0.559000 0.703813 0.930454 0.056 Uiso 1 1 calc R U . . .
C80 C 0.4424(3) 0.6185(3) 0.9148(5) 0.0580(17) Uani 1 1 d . . . . .
H80A H 0.422328 0.586272 0.922346 0.070 Uiso 1 1 calc R U . . .
H80B H 0.423724 0.632436 0.912690 0.070 Uiso 1 1 calc R U . . .
C82 C 0.29512(19) 0.39706(19) 0.8290(4) 0.0441(13) Uani 1 1 d . . . . .
C41 C 0.4220(2) 0.4218(2) 0.7468(5) 0.0532(15) Uani 1 1 d . . . . .
H41A H 0.436287 0.443233 0.796447 0.064 Uiso 1 1 calc R U . . .
H41B H 0.445005 0.416975 0.718957 0.064 Uiso 1 1 calc R U . . .
C21 C 0.3637(2) 0.4744(2) 0.2959(4) 0.0503(15) Uani 1 1 d . . . . .
H21 H 0.369543 0.450601 0.296849 0.060 Uiso 1 1 calc R U . . .
C43 C 0.4865(2) 0.5418(2) 0.4334(5) 0.0518(15) Uani 1 1 d . . . . .
H43A H 0.510750 0.565907 0.398532 0.062 Uiso 1 1 calc R U . . .
H43B H 0.499768 0.536290 0.487095 0.062 Uiso 1 1 calc R U . . .
C11 C 0.2973(2) 0.4331(2) 0.3924(4) 0.0467(14) Uani 1 1 d . . . . .
C45 C 0.3906(2) 0.4727(2) 0.7166(5) 0.0548(16) Uani 1 1 d . . . . .
H45A H 0.416391 0.499909 0.740193 0.066 Uiso 1 1 calc R U . . .
H45B H 0.370968 0.457010 0.768056 0.066 Uiso 1 1 calc R U . . .
C23 C 0.4795(2) 0.4928(2) 1.0320(4) 0.0499(14) Uani 1 1 d . . . . .
H23 H 0.475463 0.463991 1.039597 0.060 Uiso 1 1 calc R U . . .
C47 C 0.6063(2) 0.6507(2) 0.8416(5) 0.0467(14) Uani 1 1 d . . . . .
C3 C 0.5601(2) 0.6100(2) 0.9630(4) 0.0456(14) Uani 1 1 d . . . . .
C49 C 0.3447(2) 0.5107(2) 0.6954(5) 0.0579(17) Uani 1 1 d . . . . .
H49A H 0.332000 0.496488 0.754023 0.070 Uiso 1 1 calc R U . . .
H49B H 0.368161 0.541480 0.707488 0.070 Uiso 1 1 calc R U . . .
C25 C 0.4721(3) 0.6360(2) 1.0000(5) 0.0552(16) Uani 1 1 d . . . . .
H25A H 0.488095 0.668699 0.998510 0.066 Uiso 1 1 calc R U . . .
H25B H 0.452746 0.626484 1.053669 0.066 Uiso 1 1 calc R U . . .
C51 C 0.3939(2) 0.4289(2) 0.9577(4) 0.0454(13) Uani 1 1 d . . . . .
H51 H 0.417397 0.422769 0.953252 0.055 Uiso 1 1 calc R U . . .
C13 C 0.30261(19) 0.36036(18) 0.6955(4) 0.0435(13) Uani 1 1 d . . . . .
H13 H 0.310305 0.340369 0.668842 0.052 Uiso 1 1 calc R U . . .
C53 C 0.4426(3) 0.6347(2) 0.2817(4) 0.0535(16) Uani 1 1 d . . . . .
H53 H 0.422259 0.645289 0.282409 0.064 Uiso 1 1 calc R U . . .
C27 C 0.6115(2) 0.7117(2) 0.7724(5) 0.0483(14) Uani 1 1 d . . . . .
C55 C 0.3655(2) 0.4860(2) 0.6505(5) 0.0567(16) Uani 1 1 d . . . . .
H55A H 0.386173 0.505049 0.603064 0.068 Uiso 1 1 calc R U . . .
H55B H 0.341909 0.459013 0.621088 0.068 Uiso 1 1 calc R U . . .
C7 C 0.3873(3) 0.5522(2) 0.2604(4) 0.0516(15) Uani 1 1 d . . . . .
C57 C 0.5977(2) 0.6800(2) 0.3546(5) 0.0537(16) Uani 1 1 d . . . . .
H57 H 0.607531 0.665128 0.315655 0.064 Uiso 1 1 calc R U . . .
C29 C 0.5447(2) 0.6410(2) 0.9675(4) 0.0493(14) Uani 1 1 d . . . . .
C59 C 0.4914(2) 0.5769(2) 1.0276(4) 0.0520(15) Uani 1 1 d . . . . .
C15 C 0.3870(2) 0.3777(2) 0.7885(5) 0.0469(14) Uani 1 1 d . . . . .
H15A H 0.375242 0.355065 0.740376 0.056 Uiso 1 1 calc R U . . .
H15B H 0.401909 0.368432 0.833014 0.056 Uiso 1 1 calc R U . . .
C61 C 0.4783(2) 0.5909(2) 0.8013(5) 0.0528(15) Uani 1 1 d . . . . .
H61A H 0.489464 0.584073 0.856753 0.063 Uiso 1 1 calc R U . . .
H61B H 0.451396 0.563481 0.782256 0.063 Uiso 1 1 calc R U . . .
C31 C 0.3954(2) 0.5163(2) 0.2648(4) 0.0486(14) Uani 1 1 d . . . . .
C63 C 0.5920(2) 0.6155(2) 0.9015(4) 0.0460(13) Uani 1 1 d . . . . .
H63 H 0.603744 0.596075 0.900049 0.055 Uiso 1 1 calc R U . . .
C2 C 0.5711(2) 0.7278(2) 0.4663(4) 0.0447(13) Uani 1 1 d . . . . .
H2 H 0.563372 0.745831 0.500989 0.054 Uiso 1 1 calc R U . . .
C65 C 0.4443(2) 0.6218(2) 0.5096(5) 0.0528(15) Uani 1 1 d . . . . .
H65A H 0.428009 0.606867 0.565214 0.063 Uiso 1 1 calc R U . . .
H65B H 0.422500 0.612307 0.460046 0.063 Uiso 1 1 calc R U . . .
C33 C 0.4549(2) 0.5575(2) 0.4645(5) 0.0540(16) Uani 1 1 d . . . . .
H33A H 0.433129 0.551465 0.416055 0.065 Uiso 1 1 calc R U . . .
H33B H 0.438414 0.539880 0.517614 0.065 Uiso 1 1 calc R U . . .
C67 C 0.5127(3) 0.6042(3) 0.7290(5) 0.0556(16) Uani 1 1 d . . . . .
H67A H 0.538010 0.633672 0.743991 0.067 Uiso 1 1 calc R U . . .
H67B H 0.500018 0.606928 0.671513 0.067 Uiso 1 1 calc R U . . .
C17 C 0.3234(2) 0.4686(2) 0.3251(4) 0.0514(15) Uani 1 1 d . . . . .
C69 C 0.4756(2) 0.7007(2) 0.4349(5) 0.0526(15) Uani 1 1 d . . . . .
H69A H 0.447031 0.692567 0.405771 0.063 Uiso 1 1 calc R U . . .
H69B H 0.489309 0.732117 0.453037 0.063 Uiso 1 1 calc R U . . .
C35 C 0.6308(2) 0.6978(2) 0.6232(5) 0.0477(14) Uani 1 1 d . . . . .
H35 H 0.641412 0.682922 0.586135 0.057 Uiso 1 1 calc R U . . .
C71 C 0.4068(2) 0.4433(2) 0.6763(5) 0.0519(15) Uani 1 1 d . . . . .
H71A H 0.431826 0.461305 0.635172 0.062 Uiso 1 1 calc R U . . .
H71B H 0.382726 0.419830 0.640149 0.062 Uiso 1 1 calc R U . . .
C9 C 0.3032(2) 0.3952(2) 0.3989(5) 0.0469(14) Uani 1 1 d . . . . .
H9 H 0.313801 0.386629 0.348295 0.056 Uiso 1 1 calc R U . . .
C73 C 0.2774(2) 0.4420(2) 0.4635(5) 0.0502(15) Uani 1 1 d . . . . .
H73 H 0.270179 0.464753 0.457947 0.060 Uiso 1 1 calc R U . . .
C37 C 0.62017(19) 0.7282(2) 0.5862(5) 0.0471(14) Uani 1 1 d . . . . .
C75 C 0.3592(2) 0.4662(2) 1.0301(4) 0.0508(15) Uani 1 1 d . . . . .
H75 H 0.359434 0.485048 1.076437 0.061 Uiso 1 1 calc R U . . .
C19 C 0.3129(2) 0.5030(2) 0.3099(5) 0.0538(16) Uani 1 1 d . . . . .
H19 H 0.283777 0.497498 0.321014 0.065 Uiso 1 1 calc R U . . .
C77 C 0.5213(2) 0.5275(2) 1.0156(5) 0.0524(15) Uani 1 1 d . . . . .
H77 H 0.545761 0.522834 1.009984 0.063 Uiso 1 1 calc R U . . .
C39 C 0.4653(3) 0.5004(2) 0.3762(6) 0.0589(17) Uani 1 1 d . . . . .
H39A H 0.434945 0.480791 0.398827 0.071 Uiso 1 1 calc R U . . .
H39B H 0.482140 0.484784 0.384924 0.071 Uiso 1 1 calc R U . . .
C79 C 0.4491(3) 0.5413(2) 1.0411(4) 0.0532(15) Uani 1 1 d . . . . .
H79 H 0.425078 0.546213 1.052448 0.064 Uiso 1 1 calc R U . . .
C5 C 0.5268(2) 0.5706(2) 1.0071(4) 0.0467(13) Uani 1 1 d . . . . .
C81 C 0.4615(3) 0.5783(2) 0.2472(4) 0.0518(15) Uani 1 1 d . . . . .

loop_
_atom_site_aniso_label
_atom_site_aniso_U_11
_atom_site_aniso_U_22
_atom_site_aniso_U_33
_atom_site_aniso_U_23
_atom_site_aniso_U_13
_atom_site_aniso_U_12
Cl1 0.0643(11) 0.0618(11) 0.0688(11) 0.0053(9) -0.0023(8) 0.0106(9)
Cl4 0.0751(13) 0.0724(13) 0.0849(14) 0.0238(10) -0.0014(10) 0.0295(11)
Cl6 0.0752(13) 0.0634(12) 0.1014(16) -0.0033(11) -0.0270(12) 0.0224(10)
C1 0.068(5) 0.061(4) 0.067(5) 0.007(3) -0.001(4) 0.034(4)
Cl8 0.058(4) 0.066(5) 0.105(9) 0.010(6) 0.008(6) 0.033(4)
Cl10 0.099(7) 0.097(7) 0.140(10) 0.017(8) -0.001(7) 0.051(5)
C4 0.088(9) 0.090(9) 0.135(10) 0.012(9) 0.008(8) 0.045(7)
Cl12 0.109(10) 0.108(10) 0.181(16) 0.009(11) 0.008(11) 0.053(8)
C6 0.229(15) 0.249(16) 0.258(17) 0.013(12) 0.004(12) 0.126(11)
Cl3 0.25(2) 0.28(2) 0.26(2) 0.019(18) 0.036(17) 0.081(17)
Cl7 0.241(18) 0.28(2) 0.25(2) 0.023(16) -0.024(16) 0.128(16)
Cl2 0.167(12) 0.225(14) 0.24(2) 0.037(13) 0.014(11) 0.160(12)
Cl9 0.093(2) 0.210(5) 0.155(4) 0.050(4) 0.020(2) 0.034(3)
Cl5 0.307(10) 0.231(7) 0.145(4) -0.035(4) -0.028(5) 0.170(7)
Cl11 0.0752(16) 0.132(3) 0.142(3) 0.013(2) -0.0056(16) 0.0510(17)
C8 0.198(18) 0.159(14) 0.113(10) 0.035(10) -0.020(11) 0.118(14)
N1 0.037(2) 0.046(3) 0.059(3) -0.002(2) -0.003(2) 0.024(2)
N2 0.071(4) 0.042(3) 0.048(3) -0.002(2) 0.004(3) 0.027(3)
N3 0.048(3) 0.039(3) 0.055(3) 0.002(2) -0.001(2) 0.023(2)
N4 0.041(3) 0.037(2) 0.058(3) 0.001(2) -0.002(2) 0.019(2)
N5 0.062(3) 0.048(3) 0.049(3) -0.012(2) -0.008(2) 0.032(3)
N6 0.043(3) 0.036(2) 0.066(3) 0.002(2) -0.005(2) 0.023(2)
C10 0.028(3) 0.033(3) 0.061(4) 0.000(2) 0.001(2) 0.010(2)
C12 0.060(4) 0.043(3) 0.047(3) 0.009(3) 0.003(3) 0.027(3)
C14 0.049(4) 0.040(3) 0.068(4) -0.010(3) 0.008(3) 0.017(3)
C16 0.032(3) 0.033(3) 0.066(4) -0.005(3) -0.011(3) 0.013(2)
C18 0.028(3) 0.036(3) 0.065(4) -0.001(3) -0.001(2) 0.012(2)
C20 0.070(5) 0.053(4) 0.059(4) -0.010(3) -0.027(3) 0.036(4)
C22 0.033(3) 0.035(3) 0.071(4) 0.006(3) -0.004(3) 0.015(2)
C24 0.064(4) 0.046(3) 0.044(3) 0.004(3) 0.016(3) 0.024(3)
C26 0.041(3) 0.039(3) 0.053(3) 0.009(3) 0.006(3) 0.014(3)
C28 0.072(4) 0.049(3) 0.037(3) 0.004(2) -0.006(3) 0.030(3)
C30 0.032(3) 0.037(3) 0.059(4) 0.003(3) 0.008(2) 0.013(2)
C32 0.052(4) 0.054(4) 0.062(4) -0.013(3) 0.006(3) 0.024(3)
C34 0.050(3) 0.040(3) 0.058(4) 0.007(3) 0.006(3) 0.023(3)
C36 0.050(4) 0.052(4) 0.069(4) -0.001(3) -0.008(3) 0.033(3)
C38 0.039(3) 0.028(3) 0.074(4) 0.001(3) -0.004(3) 0.014(2)
C40 0.065(4) 0.049(4) 0.042(3) 0.008(3) 0.011(3) 0.028(3)
C42 0.037(3) 0.031(3) 0.064(4) 0.008(3) 0.009(3) 0.013(2)
C44 0.052(4) 0.074(5) 0.066(4) -0.006(4) -0.007(3) 0.038(4)
C46 0.033(3) 0.043(3) 0.064(4) -0.006(3) -0.015(3) 0.020(3)
C48 0.057(4) 0.052(4) 0.045(3) -0.004(3) -0.003(3) 0.030(3)
C50 0.037(3) 0.036(3) 0.061(4) -0.013(3) -0.014(3) 0.014(2)
C52 0.049(4) 0.053(4) 0.056(4) -0.011(3) 0.001(3) 0.027(3)
C54 0.046(3) 0.048(3) 0.052(3) 0.013(3) 0.014(3) 0.025(3)
C56 0.056(4) 0.039(3) 0.050(3) 0.010(2) 0.010(3) 0.022(3)
C58 0.050(3) 0.036(3) 0.051(3) 0.008(2) 0.003(3) 0.020(3)
C60 0.040(3) 0.046(3) 0.067(4) 0.014(3) 0.015(3) 0.022(3)
C62 0.036(3) 0.031(3) 0.057(4) 0.005(2) 0.005(2) 0.013(2)
C64 0.050(3) 0.035(3) 0.070(4) -0.008(3) -0.011(3) 0.022(3)
C66 0.065(4) 0.044(3) 0.037(3) 0.003(2) -0.006(3) 0.021(3)
C68 0.062(4) 0.046(4) 0.076(5) 0.004(3) -0.007(3) 0.031(3)
C70 0.046(3) 0.037(3) 0.059(4) -0.013(3) -0.018(3) 0.020(3)
C72 0.073(5) 0.047(4) 0.065(4) 0.000(3) 0.016(4) 0.033(4)
C74 0.054(4) 0.052(3) 0.041(3) 0.012(3) 0.000(3) 0.026(3)
C76 0.046(3) 0.045(3) 0.071(4) 0.002(3) 0.005(3) 0.028(3)
C78 0.044(3) 0.035(3) 0.060(4) -0.012(3) -0.012(3) 0.019(3)
C80 0.051(4) 0.062(4) 0.071(4) -0.001(3) 0.005(3) 0.036(3)
C82 0.031(3) 0.037(3) 0.057(4) 0.003(2) 0.005(2) 0.012(2)
C41 0.041(3) 0.051(4) 0.067(4) -0.002(3) -0.001(3) 0.023(3)
C21 0.063(4) 0.042(3) 0.048(3) -0.011(3) -0.014(3) 0.027(3)
C43 0.050(4) 0.042(3) 0.065(4) 0.007(3) 0.003(3) 0.024(3)
C11 0.041(3) 0.043(3) 0.056(4) -0.006(3) -0.015(3) 0.021(3)
C45 0.041(3) 0.041(3) 0.078(5) -0.005(3) -0.007(3) 0.018(3)
C23 0.054(4) 0.047(3) 0.052(3) 0.000(3) -0.014(3) 0.027(3)
C47 0.034(3) 0.037(3) 0.065(4) -0.003(3) -0.011(3) 0.016(2)
C3 0.048(3) 0.036(3) 0.052(3) -0.006(2) -0.019(3) 0.021(3)
C49 0.047(4) 0.040(3) 0.076(5) 0.005(3) -0.006(3) 0.013(3)
C25 0.061(4) 0.053(4) 0.062(4) -0.007(3) 0.004(3) 0.036(3)
C51 0.050(3) 0.048(3) 0.044(3) 0.010(3) 0.004(3) 0.029(3)
C13 0.035(3) 0.027(3) 0.062(4) 0.001(2) 0.001(2) 0.012(2)
C53 0.071(4) 0.047(4) 0.046(3) 0.006(3) -0.007(3) 0.032(3)
C27 0.041(3) 0.033(3) 0.067(4) 0.000(3) -0.010(3) 0.015(3)
C55 0.045(3) 0.049(4) 0.070(4) 0.019(3) 0.008(3) 0.019(3)
C7 0.072(4) 0.044(3) 0.038(3) -0.002(2) -0.012(3) 0.028(3)
C57 0.052(4) 0.043(3) 0.062(4) 0.013(3) 0.022(3) 0.021(3)
C29 0.052(4) 0.046(3) 0.048(3) -0.011(3) -0.012(3) 0.023(3)
C59 0.061(4) 0.041(3) 0.042(3) -0.006(3) -0.008(3) 0.018(3)
C15 0.043(3) 0.047(3) 0.060(4) 0.001(3) -0.001(3) 0.029(3)
C61 0.044(3) 0.048(3) 0.061(4) -0.016(3) -0.008(3) 0.020(3)
C31 0.059(4) 0.047(3) 0.039(3) -0.004(2) -0.003(3) 0.026(3)
C63 0.041(3) 0.044(3) 0.055(4) -0.003(3) -0.013(3) 0.022(3)
C2 0.041(3) 0.037(3) 0.056(3) 0.007(3) 0.008(3) 0.019(3)
C65 0.054(4) 0.051(4) 0.053(3) -0.002(3) 0.008(3) 0.025(3)
C33 0.053(4) 0.043(3) 0.059(4) 0.008(3) 0.017(3) 0.019(3)
C67 0.062(4) 0.062(4) 0.056(4) -0.001(3) -0.002(3) 0.041(4)
C17 0.056(4) 0.045(3) 0.051(3) -0.011(3) -0.017(3) 0.023(3)
C69 0.049(3) 0.043(3) 0.073(4) -0.009(3) -0.008(3) 0.029(3)
C35 0.035(3) 0.039(3) 0.067(4) 0.002(3) 0.002(3) 0.016(2)
C71 0.038(3) 0.049(4) 0.065(4) 0.004(3) 0.004(3) 0.018(3)
C9 0.042(3) 0.041(3) 0.059(4) -0.014(3) -0.013(3) 0.022(3)
C73 0.046(3) 0.047(3) 0.062(4) -0.005(3) -0.015(3) 0.027(3)
C37 0.030(3) 0.033(3) 0.073(4) 0.002(3) 0.000(3) 0.011(2)
C75 0.056(4) 0.052(4) 0.044(3) 0.005(3) 0.007(3) 0.027(3)
C19 0.056(4) 0.050(4) 0.058(4) -0.008(3) -0.021(3) 0.029(3)
C77 0.058(4) 0.046(3) 0.053(4) 0.000(3) -0.012(3) 0.025(3)
C39 0.057(4) 0.042(3) 0.079(5) 0.006(3) 0.009(3) 0.025(3)
C79 0.064(4) 0.060(4) 0.040(3) -0.003(3) 0.003(3) 0.035(3)
C5 0.050(3) 0.046(3) 0.047(3) -0.003(3) -0.010(3) 0.027(3)
C81 0.070(4) 0.044(3) 0.041(3) 0.002(3) 0.005(3) 0.028(3)

loop_
_atom_type_symbol
_atom_type_description
_atom_type_scat_dispersion_real
_atom_type_scat_dispersion_imag
_atom_type_scat_source
C C 0.0137 0.0067 'International Tables Vol C Tables 4.2.6.8 and 6.1.1.4'
H H 0.0000 0.0000 'International Tables Vol C Tables 4.2.6.8 and 6.1.1.4'
Cl Cl 0.3281 0.5435 'International Tables Vol C Tables 4.2.6.8 and 6.1.1.4'
N N 0.0241 0.0134 'International Tables Vol C Tables 4.2.6.8 and 6.1.1.4'

loop_
_geom_angle_atom_site_label_1
_geom_angle_atom_site_label_2
_geom_angle_atom_site_label_3
_geom_angle
_geom_angle_site_symmetry_1
_geom_angle_site_symmetry_3
_geom_angle_publ_flag
Cl1 C1 Cl4 110.6(5) . . ?
Cl1 C1 Cl6 111.3(5) . . ?
Cl1 C1 H1 108.2 . . ?
Cl4 C1 H1 108.2 . . ?
Cl6 C1 Cl4 110.3(4) . . ?
Cl6 C1 H1 108.2 . . ?
Cl10 Cl8 C4 98(3) 3_565 . ?
Cl8 Cl10 C4 64(3) 2_665 . ?
Cl8 C4 Cl10 124(2) . . ?
Cl8 C4 Cl12 113(5) . . ?
Cl10 C4 Cl12 111(4) . . ?
Cl3 C6 H6 107.5 . . ?
Cl3 C6 Cl7 111.4 . . ?
Cl7 C6 H6 107.5 . . ?
Cl2 C6 H6 107.5 . . ?
Cl2 C6 Cl3 111.4 . . ?
Cl2 C6 Cl7 111.4 . . ?
Cl9 C8 H8 110.3 . . ?
Cl5 C8 Cl9 109.5(10) . . ?
Cl5 C8 Cl11 111.7(11) . . ?
Cl5 C8 H8 110.3 . . ?
Cl11 C8 Cl9 104.7(10) . . ?
Cl11 C8 H8 110.3 . . ?
C18 N1 C36 121.3(5) . . ?
C46 N1 C18 106.8(5) . . ?
C46 N1 C36 122.5(6) . . ?
C31 N2 C72 123.6(6) . . ?
C31 N2 C81 106.7(6) . . ?
C81 N2 C72 124.1(7) . . ?
C12 N3 C69 119.6(5) . . ?
C34 N3 C12 107.4(5) . . ?
C34 N3 C69 120.4(6) . . ?
C58 N4 C62 107.5(5) . . ?
C58 N4 C15 121.6(5) . . ?
C62 N4 C15 120.6(5) . . ?
C29 N5 C25 123.8(6) . . ?
C29 N5 C59 108.2(6) . . ?
C59 N5 C25 121.6(6) . . ?
C22 N6 C76 120.7(6) . . ?
C47 N6 C22 105.8(5) . . ?
C47 N6 C76 121.4(5) . . ?
C18 C10 C16 106.1(5) . . ?
C13 C10 C16 130.2(6) . . ?
C13 C10 C18 120.0(6) . . ?
N3 C12 C40 108.8(6) . . ?
C53 C12 N3 127.9(6) . . ?
C53 C12 C40 122.3(6) . . ?
H14A C14 H14B 107.3 . . ?
C52 C14 H14A 108.1 . . ?
C52 C14 H14B 108.1 . . ?
C76 C14 H14A 108.1 . . ?
C76 C14 H14B 108.1 . . ?
C76 C14 C52 116.6(6) . . ?
C46 C16 C10 106.4(6) . . ?
C50 C16 C10 132.5(6) . . ?
C50 C16 C46 119.5(6) . . ?
N1 C18 C10 109.4(6) . . ?
C30 C18 N1 128.1(6) . . ?
C30 C18 C10 121.8(6) . . ?
C7 C20 H20 119.4 . . ?
C19 C20 H20 119.4 . . ?
C19 C20 C7 121.1(6) . . ?
C27 C22 N6 110.9(6) . . ?
C35 C22 N6 125.1(6) . . ?
C35 C22 C27 123.1(6) . . ?
C40 C24 H24 122.2 . . ?
C81 C24 H24 122.2 . . ?
C81 C24 C40 115.6(7) . . ?
C54 C26 C58 119.6(6) . . ?
C54 C26 C82 132.8(6) . . ?
C58 C26 C82 106.0(5) . . ?
C53 C28 C7 130.0(7) . . ?
C53 C28 C81 120.6(7) . . ?
C81 C28 C7 106.6(6) . . ?
C18 C30 H30 122.2 . . ?
C82 C30 C18 115.6(6) . . ?
C82 C30 H30 122.2 . . ?
H32A C32 H32B 107.3 . . ?
C65 C32 H32A 108.1 . . ?
C65 C32 H32B 108.1 . . ?
C65 C32 C69 116.7(6) . . ?
C69 C32 H32A 108.1 . . ?
C69 C32 H32B 108.1 . . ?
N3 C34 C56 109.6(6) . . ?
C2 C34 N3 127.4(6) . . ?
C2 C34 C56 121.7(6) . . ?
N1 C36 H36A 108.0 . . ?
N1 C36 H36B 108.0 . . ?
N1 C36 C68 117.2(6) . . ?
H36A C36 H36B 107.2 . . ?
C68 C36 H36A 108.0 . . ?
C68 C36 H36B 108.0 . . ?
C64 C38 H38 118.8 . . ?
C64 C38 C37 122.4(6) . . ?
C37 C38 H38 118.8 . . ?
C12 C40 C56 106.8(6) . . ?
C24 C40 C12 120.2(7) . . ?
C24 C40 C56 128.6(7) . . ?
C60 C42 C37 121.7(6) . . ?
C2 C42 C60 117.8(6) . . ?
C2 C42 C37 118.1(6) . . ?
H44A C44 H44B 107.8 . . ?
C80 C44 H44A 109.0 . . ?
C80 C44 H44B 109.0 . . ?
C61 C44 H44A 109.0 . . ?
C61 C44 H44B 109.0 . . ?
C61 C44 C80 113.0(7) . . ?
N1 C46 C16 110.7(6) . . ?
N1 C46 C73 127.7(6) . . ?
C73 C46 C16 120.2(6) . . ?
H48A C48 H48B 107.7 . . ?
C65 C48 H48A 108.9 . . ?
C65 C48 H48B 108.9 . . ?
C65 C48 C33 113.5(6) . . ?
C33 C48 H48A 108.9 . . ?
C33 C48 H48B 108.9 . . ?
C16 C50 H50 120.1 . . ?
C9 C50 C16 119.7(6) . . ?
C9 C50 H50 120.1 . . ?
C14 C52 H52A 108.7 . . ?
C14 C52 H52B 108.7 . . ?
H52A C52 H52B 107.6 . . ?
C67 C52 C14 114.0(6) . . ?
C67 C52 H52A 108.7 . . ?
C67 C52 H52B 108.7 . . ?
C26 C54 H54 120.1 . . ?
C75 C54 C26 119.7(6) . . ?
C75 C54 H54 120.1 . . ?
C34 C56 C40 106.7(6) . . ?
C57 C56 C34 118.7(6) . . ?
C57 C56 C40 132.5(6) . . ?
N4 C58 C26 110.6(6) . . ?
N4 C58 C51 127.4(6) . . ?
C51 C58 C26 120.6(6) . . ?
C42 C60 H60 119.0 . . ?
C57 C60 C42 122.0(6) . . ?
C57 C60 H60 119.0 . . ?
N4 C62 C82 109.1(5) . . ?
C13 C62 N4 128.1(6) . . ?
C13 C62 C82 121.6(6) . . ?
C38 C64 H64 120.2 . . ?
C38 C64 C27 119.5(6) . . ?
C27 C64 H64 120.2 . . ?
C23 C66 C74 120.9(6) . . ?
C79 C66 C74 118.5(7) . . ?
C79 C66 C23 118.4(7) . . ?
C36 C68 H68A 107.9 . . ?
C36 C68 H68B 107.9 . . ?
C36 C68 C49 117.6(6) . . ?
H68A C68 H68B 107.2 . . ?
C49 C68 H68A 107.9 . . ?
C49 C68 H68B 107.9 . . ?
C78 C70 C47 119.3(6) . . ?
C78 C70 C27 131.9(6) . . ?
C47 C70 C27 105.8(6) . . ?
N2 C72 H72A 108.4 . . ?
N2 C72 H72B 108.4 . . ?
N2 C72 C39 115.5(6) . . ?
H72A C72 H72B 107.5 . . ?
C39 C72 H72A 108.4 . . ?
C39 C72 H72B 108.4 . . ?
C51 C74 C66 117.9(6) . . ?
C51 C74 C75 118.6(6) . . ?
C75 C74 C66 121.3(6) . . ?
N6 C76 C14 116.0(5) . . ?
N6 C76 H76A 108.3 . . ?
N6 C76 H76B 108.3 . . ?
C14 C76 H76A 108.3 . . ?
C14 C76 H76B 108.3 . . ?
H76A C76 H76B 107.4 . . ?
C70 C78 H78 121.5 . . ?
C29 C78 C70 117.0(6) . . ?
C29 C78 H78 121.5 . . ?
C44 C80 H80A 107.9 . . ?
C44 C80 H80B 107.9 . . ?
C44 C80 C25 117.5(6) . . ?
H80A C80 H80B 107.2 . . ?
C25 C80 H80A 107.9 . . ?
C25 C80 H80B 107.9 . . ?
C30 C82 C26 128.9(6) . . ?
C30 C82 C62 121.6(6) . . ?
C62 C82 C26 106.0(5) . . ?
H41A C41 H41B 107.1 . . ?
C15 C41 H41A 107.8 . . ?
C15 C41 H41B 107.8 . . ?
C71 C41 H41A 107.8 . . ?
C71 C41 H41B 107.8 . . ?
C71 C41 C15 118.2(5) . . ?
C31 C21 H21 120.9 . . ?
C17 C21 H21 120.9 . . ?
C17 C21 C31 118.1(6) . . ?
H43A C43 H43B 107.6 . . ?
C33 C43 H43A 108.6 . . ?
C33 C43 H43B 108.6 . . ?
C39 C43 H43A 108.6 . . ?
C39 C43 H43B 108.6 . . ?
C39 C43 C33 114.7(6) . . ?
C9 C11 C17 119.9(6) . . ?
C73 C11 C17 119.5(6) . . ?
C73 C11 C9 118.3(6) . . ?
H45A C45 H45B 107.6 . . ?
C55 C45 H45A 108.6 . . ?
C55 C45 H45B 108.6 . . ?
C71 C45 H45A 108.6 . . ?
C71 C45 H45B 108.6 . . ?
C71 C45 C55 114.4(6) . . ?
C66 C23 H23 119.0 . . ?
C77 C23 C66 122.1(6) . . ?
C77 C23 H23 119.0 . . ?
N6 C47 C70 110.5(6) . . ?
N6 C47 C63 126.0(6) . . ?
C63 C47 C70 122.7(7) . . ?
C29 C3 C5 105.9(6) . . ?
C63 C3 C29 120.7(6) . . ?
C63 C3 C5 130.0(6) . . ?
C68 C49 H49A 108.8 . . ?
C68 C49 H49B 108.8 . . ?
C68 C49 C55 113.9(7) . . ?
H49A C49 H49B 107.7 . . ?
C55 C49 H49A 108.8 . . ?
C55 C49 H49B 108.8 . . ?
N5 C25 C80 115.8(5) . . ?
N5 C25 H25A 108.3 . . ?
N5 C25 H25B 108.3 . . ?
C80 C25 H25A 108.3 . . ?
C80 C25 H25B 108.3 . . ?
H25A C25 H25B 107.4 . . ?
C58 C51 C74 119.2(6) . . ?
C58 C51 H51 120.4 . . ?
C74 C51 H51 120.4 . . ?
C10 C13 H13 121.4 . . ?
C62 C13 C10 117.1(6) . . ?
C62 C13 H13 121.4 . . ?
C12 C53 C28 116.4(7) . . ?
C12 C53 H53 121.8 . . ?
C28 C53 H53 121.8 . . ?
C22 C27 C64 118.0(6) . . ?
C22 C27 C70 106.4(5) . . ?
C64 C27 C70 133.9(7) . . ?
C45 C55 H55A 108.9 . . ?
C45 C55 H55B 108.9 . . ?
C49 C55 C45 113.3(7) . . ?
C49 C55 H55A 108.9 . . ?
C49 C55 H55B 108.9 . . ?
H55A C55 H55B 107.7 . . ?
C20 C7 C28 134.1(6) . . ?
C20 C7 C31 117.6(6) . . ?
C31 C7 C28 106.6(6) . . ?
C56 C57 H57 120.0 . . ?
C60 C57 C56 120.0(6) . . ?
C60 C57 H57 120.0 . . ?
N5 C29 C78 128.4(6) . . ?
N5 C29 C3 109.0(6) . . ?
C78 C29 C3 121.5(6) . . ?
C79 C59 N5 128.6(7) . . ?
C79 C59 C5 121.4(6) . . ?
C5 C59 N5 108.4(6) . . ?
N4 C15 C41 116.3(5) . . ?
N4 C15 H15A 108.2 . . ?
N4 C15 H15B 108.2 . . ?
C41 C15 H15A 108.2 . . ?
C41 C15 H15B 108.2 . . ?
H15A C15 H15B 107.4 . . ?
C44 C61 H61A 108.6 . . ?
C44 C61 H61B 108.6 . . ?
H61A C61 H61B 107.6 . . ?
C67 C61 C44 114.5(6) . . ?
C67 C61 H61A 108.6 . . ?
C67 C61 H61B 108.6 . . ?
N2 C31 C7 109.4(6) . . ?
C21 C31 N2 127.3(6) . . ?
C21 C31 C7 122.4(7) . . ?
C47 C63 H63 121.6 . . ?
C3 C63 C47 116.9(6) . . ?
C3 C63 H63 121.6 . . ?
C34 C2 C42 118.8(6) . . ?
C34 C2 H2 120.6 . . ?
C42 C2 H2 120.6 . . ?
C32 C65 H65A 108.6 . . ?
C32 C65 H65B 108.6 . . ?
C48 C65 C32 114.5(6) . . ?
C48 C65 H65A 108.6 . . ?
C48 C65 H65B 108.6 . . ?
H65A C65 H65B 107.6 . . ?
C48 C33 C43 115.0(6) . . ?
C48 C33 H33A 108.5 . . ?
C48 C33 H33B 108.5 . . ?
C43 C33 H33A 108.5 . . ?
C43 C33 H33B 108.5 . . ?
H33A C33 H33B 107.5 . . ?
C52 C67 H67A 108.6 . . ?
C52 C67 H67B 108.6 . . ?
C61 C67 C52 114.6(6) . . ?
C61 C67 H67A 108.6 . . ?
C61 C67 H67B 108.6 . . ?
H67A C67 H67B 107.6 . . ?
C21 C17 C11 119.0(6) . . ?
C21 C17 C19 119.4(7) . . ?
C19 C17 C11 119.6(7) . . ?
N3 C69 C32 117.8(5) . . ?
N3 C69 H69A 107.9 . . ?
N3 C69 H69B 107.9 . . ?
C32 C69 H69A 107.9 . . ?
C32 C69 H69B 107.9 . . ?
H69A C69 H69B 107.2 . . ?
C22 C35 H35 120.6 . . ?
C22 C35 C37 118.8(6) . . ?
C37 C35 H35 120.6 . . ?
C41 C71 H71A 108.9 . . ?
C41 C71 H71B 108.9 . . ?
C45 C71 C41 113.5(6) . . ?
C45 C71 H71A 108.9 . . ?
C45 C71 H71B 108.9 . . ?
H71A C71 H71B 107.7 . . ?
C50 C9 C11 120.9(6) . . ?
C50 C9 H9 119.6 . . ?
C11 C9 H9 119.6 . . ?
C46 C73 H73 119.7 . . ?
C11 C73 C46 120.7(6) . . ?
C11 C73 H73 119.7 . . ?
C38 C37 C42 123.1(6) . . ?
C35 C37 C38 117.2(6) . . ?
C35 C37 C42 117.6(6) . . ?
C54 C75 C74 121.0(6) . . ?
C54 C75 H75 119.5 . . ?
C74 C75 H75 119.5 . . ?
C20 C19 C17 120.2(7) . . ?
C20 C19 H19 119.9 . . ?
C17 C19 H19 119.9 . . ?
C23 C77 H77 121.0 . . ?
C23 C77 C5 118.0(7) . . ?
C5 C77 H77 121.0 . . ?
C72 C39 H39A 108.2 . . ?
C72 C39 H39B 108.2 . . ?
C43 C39 C72 116.2(6) . . ?
C43 C39 H39A 108.2 . . ?
C43 C39 H39B 108.2 . . ?
H39A C39 H39B 107.4 . . ?
C66 C79 C59 119.6(7) . . ?
C66 C79 H79 120.2 . . ?
C59 C79 H79 120.2 . . ?
C59 C5 C3 107.6(6) . . ?
C59 C5 C77 119.1(6) . . ?
C77 C5 C3 131.9(6) . . ?
N2 C81 C28 110.0(6) . . ?
C24 C81 N2 126.4(7) . . ?
C24 C81 C28 122.6(6) . . ?

loop_
_geom_bond_atom_site_label_1
_geom_bond_atom_site_label_2
_geom_bond_distance
_geom_bond_site_symmetry_2
_geom_bond_publ_flag
Cl1 C1 1.737(9) . ?
Cl4 C1 1.779(8) . ?
Cl6 C1 1.740(9) . ?
C1 H1 1.0000 . ?
Cl8 Cl10 0.593(18) 3_565 ?
Cl8 C4 1.51(9) . ?
Cl10 C4 1.79(9) . ?
C4 Cl12 1.90(5) . ?
C6 H6 1.0000 . ?
C6 Cl3 1.834(19) . ?
C6 Cl7 1.834(19) . ?
C6 Cl2 1.833(18) . ?
Cl9 C8 1.85(2) . ?
Cl5 C8 1.718(18) . ?
Cl11 C8 1.76(2) . ?
C8 H8 1.0000 . ?
N1 C18 1.407(9) . ?
N1 C36 1.465(9) . ?
N1 C46 1.387(9) . ?
N2 C72 1.459(10) . ?
N2 C31 1.402(10) . ?
N2 C81 1.405(9) . ?
N3 C12 1.421(9) . ?
N3 C34 1.401(9) . ?
N3 C69 1.465(9) . ?
N4 C58 1.389(9) . ?
N4 C62 1.403(8) . ?
N4 C15 1.475(8) . ?
N5 C25 1.453(9) . ?
N5 C29 1.377(10) . ?
N5 C59 1.413(9) . ?
N6 C22 1.408(8) . ?
N6 C76 1.455(9) . ?
N6 C47 1.387(9) . ?
C10 C16 1.446(10) . ?
C10 C18 1.430(9) . ?
C10 C13 1.398(9) . ?
C12 C40 1.422(10) . ?
C12 C53 1.376(11) . ?
C14 H14A 0.9900 . ?
C14 H14B 0.9900 . ?
C14 C52 1.552(10) . ?
C14 C76 1.539(10) . ?
C16 C46 1.407(9) . ?
C16 C50 1.403(10) . ?
C18 C30 1.406(10) . ?
C20 H20 0.9500 . ?
C20 C7 1.393(12) . ?
C20 C19 1.368(11) . ?
C22 C27 1.392(10) . ?
C22 C35 1.378(10) . ?
C24 H24 0.9500 . ?
C24 C40 1.395(10) . ?
C24 C81 1.394(11) . ?
C26 C54 1.390(10) . ?
C26 C58 1.402(10) . ?
C26 C82 1.468(9) . ?
C28 C53 1.383(10) . ?
C28 C7 1.440(11) . ?
C28 C81 1.406(11) . ?
C30 H30 0.9500 . ?
C30 C82 1.383(9) . ?
C32 H32A 0.9900 . ?
C32 H32B 0.9900 . ?
C32 C65 1.548(10) . ?
C32 C69 1.561(11) . ?
C34 C56 1.416(10) . ?
C34 C2 1.390(10) . ?
C36 H36A 0.9900 . ?
C36 H36B 0.9900 . ?
C36 C68 1.523(11) . ?
C38 H38 0.9500 . ?
C38 C64 1.348(11) . ?
C38 C37 1.436(10) . ?
C40 C56 1.452(10) . ?
C42 C60 1.438(10) . ?
C42 C2 1.406(9) . ?
C42 C37 1.470(10) . ?
C44 H44A 0.9900 . ?
C44 H44B 0.9900 . ?
C44 C80 1.535(11) . ?
C44 C61 1.534(10) . ?
C46 C73 1.390(10) . ?
C48 H48A 0.9900 . ?
C48 H48B 0.9900 . ?
C48 C65 1.515(10) . ?
C48 C33 1.520(10) . ?
C50 H50 0.9500 . ?
C50 C9 1.369(10) . ?
C52 H52A 0.9900 . ?
C52 H52B 0.9900 . ?
C52 C67 1.546(9) . ?
C54 H54 0.9500 . ?
C54 C75 1.375(10) . ?
C56 C57 1.397(10) . ?
C58 C51 1.399(10) . ?
C60 H60 0.9500 . ?
C60 C57 1.352(11) . ?
C62 C82 1.427(9) . ?
C62 C13 1.375(9) . ?
C64 H64 0.9500 . ?
C64 C27 1.410(9) . ?
C66 C74 1.479(10) . ?
C66 C23 1.423(11) . ?
C66 C79 1.382(10) . ?
C68 H68A 0.9900 . ?
C68 H68B 0.9900 . ?
C68 C49 1.529(11) . ?
C70 C78 1.406(10) . ?
C70 C47 1.423(9) . ?
C70 C27 1.442(10) . ?
C72 H72A 0.9900 . ?
C72 H72B 0.9900 . ?
C72 C39 1.542(12) . ?
C74 C51 1.400(10) . ?
C74 C75 1.421(10) . ?
C76 H76A 0.9900 . ?
C76 H76B 0.9900 . ?
C78 H78 0.9500 . ?
C78 C29 1.402(10) . ?
C80 H80A 0.9900 . ?
C80 H80B 0.9900 . ?
C80 C25 1.555(11) . ?
C41 H41A 0.9900 . ?
C41 H41B 0.9900 . ?
C41 C15 1.536(10) . ?
C41 C71 1.531(10) . ?
C21 H21 0.9500 . ?
C21 C31 1.401(10) . ?
C21 C17 1.385(11) . ?
C43 H43A 0.9900 . ?
C43 H43B 0.9900 . ?
C43 C33 1.527(10) . ?
C43 C39 1.512(11) . ?
C11 C17 1.495(10) . ?
C11 C9 1.439(9) . ?
C11 C73 1.383(10) . ?
C45 H45A 0.9900 . ?
C45 H45B 0.9900 . ?
C45 C55 1.534(10) . ?
C45 C71 1.520(10) . ?
C23 H23 0.9500 . ?
C23 C77 1.373(10) . ?
C47 C63 1.394(9) . ?
C3 C29 1.429(9) . ?
C3 C63 1.380(10) . ?
C3 C5 1.442(10) . ?
C49 H49A 0.9900 . ?
C49 H49B 0.9900 . ?
C49 C55 1.530(11) . ?
C25 H25A 0.9900 . ?
C25 H25B 0.9900 . ?
C51 H51 0.9500 . ?
C13 H13 0.9500 . ?
C53 H53 0.9500 . ?
C55 H55A 0.9900 . ?
C55 H55B 0.9900 . ?
C7 C31 1.416(10) . ?
C57 H57 0.9500 . ?
C59 C79 1.390(11) . ?
C59 C5 1.391(10) . ?
C15 H15A 0.9900 . ?
C15 H15B 0.9900 . ?
C61 H61A 0.9900 . ?
C61 H61B 0.9900 . ?
C61 C67 1.501(11) . ?
C63 H63 0.9500 . ?
C2 H2 0.9500 . ?
C65 H65A 0.9900 . ?
C65 H65B 0.9900 . ?
C33 H33A 0.9900 . ?
C33 H33B 0.9900 . ?
C67 H67A 0.9900 . ?
C67 H67B 0.9900 . ?
C17 C19 1.438(10) . ?
C69 H69A 0.9900 . ?
C69 H69B 0.9900 . ?
C35 H35 0.9500 . ?
C35 C37 1.401(9) . ?
C71 H71A 0.9900 . ?
C71 H71B 0.9900 . ?
C9 H9 0.9500 . ?
C73 H73 0.9500 . ?
C75 H75 0.9500 . ?
C19 H19 0.9500 . ?
C77 H77 0.9500 . ?
C77 C5 1.423(9) . ?
C39 H39A 0.9900 . ?
C39 H39B 0.9900 . ?
C79 H79 0.9500 . ?

loop_
_geom_torsion_atom_site_label_1
_geom_torsion_atom_site_label_2
_geom_torsion_atom_site_label_3
_geom_torsion_atom_site_label_4
_geom_torsion
_geom_torsion_site_symmetry_1
_geom_torsion_site_symmetry_2
_geom_torsion_site_symmetry_3
_geom_torsion_site_symmetry_4
_geom_torsion_publ_flag
Cl8 Cl10 C4 Cl8 131(4) 2_665 . . . ?
Cl8 Cl10 C4 Cl12 -89(4) 2_665 . . . ?
Cl10 Cl8 C4 Cl10 47(5) 3_565 . . . ?
Cl10 Cl8 C4 Cl12 -92(4) 3_565 . . . ?
N1 C18 C30 C82 -155.2(6) . . . . ?
N1 C36 C68 C49 -55.1(10) . . . . ?
N1 C46 C73 C11 165.3(6) . . . . ?
N2 C72 C39 C43 -55.3(9) . . . . ?
N3 C12 C40 C24 158.9(6) . . . . ?
N3 C12 C40 C56 0.3(7) . . . . ?
N3 C12 C53 C28 -152.1(6) . . . . ?
N3 C34 C56 C40 -8.0(7) . . . . ?
N3 C34 C56 C57 -173.5(5) . . . . ?
N3 C34 C2 C42 163.0(6) . . . . ?
N4 C58 C51 C74 165.6(6) . . . . ?
N4 C62 C82 C26 -0.6(6) . . . . ?
N4 C62 C82 C30 160.0(5) . . . . ?
N4 C62 C13 C10 -153.6(6) . . . . ?
N5 C59 C79 C66 166.5(6) . . . . ?
N5 C59 C5 C3 -9.3(7) . . . . ?
N5 C59 C5 C77 -177.8(6) . . . . ?
N6 C22 C27 C64 -174.9(6) . . . . ?
N6 C22 C27 C70 -7.6(7) . . . . ?
N6 C22 C35 C37 165.3(6) . . . . ?
N6 C47 C63 C3 -156.5(6) . . . . ?
C10 C16 C46 N1 -7.5(6) . . . . ?
C10 C16 C46 C73 160.1(5) . . . . ?
C10 C16 C50 C9 -156.1(6) . . . . ?
C10 C18 C30 C82 14.5(8) . . . . ?
C12 N3 C34 C56 8.3(7) . . . . ?
C12 N3 C34 C2 -158.4(6) . . . . ?
C12 N3 C69 C32 80.8(8) . . . . ?
C12 C40 C56 C34 4.6(7) . . . . ?
C12 C40 C56 C57 167.3(7) . . . . ?
C14 C52 C67 C61 -166.6(6) . . . . ?
C16 C10 C18 N1 0.7(6) . . . . ?
C16 C10 C18 C30 -170.8(5) . . . . ?
C16 C10 C13 C62 151.4(6) . . . . ?
C16 C46 C73 C11 -0.1(9) . . . . ?
C16 C50 C9 C11 -0.4(9) . . . . ?
C18 N1 C36 C68 81.3(8) . . . . ?
C18 N1 C46 C16 7.9(6) . . . . ?
C18 N1 C46 C73 -158.5(6) . . . . ?
C18 C10 C16 C46 4.0(6) . . . . ?
C18 C10 C16 C50 169.2(6) . . . . ?
C18 C10 C13 C62 -3.5(8) . . . . ?
C18 C30 C82 C26 150.7(6) . . . . ?
C18 C30 C82 C62 -5.2(8) . . . . ?
C20 C7 C31 N2 -176.1(5) . . . . ?
C20 C7 C31 C21 -6.6(9) . . . . ?
C22 N6 C76 C14 -58.3(8) . . . . ?
C22 N6 C47 C70 -2.7(7) . . . . ?
C22 N6 C47 C63 167.8(6) . . . . ?
C22 C35 C37 C38 10.0(9) . . . . ?
C22 C35 C37 C42 -154.2(6) . . . . ?
C24 C40 C56 C34 -151.6(7) . . . . ?
C24 C40 C56 C57 11.1(12) . . . . ?
C26 C54 C75 C74 2.1(9) . . . . ?
C26 C58 C51 C74 0.7(9) . . . . ?
C28 C7 C31 N2 -8.7(7) . . . . ?
C28 C7 C31 C21 160.8(6) . . . . ?
C34 N3 C12 C40 -5.2(7) . . . . ?
C34 N3 C12 C53 163.6(6) . . . . ?
C34 N3 C69 C32 -56.0(8) . . . . ?
C34 C56 C57 C60 5.8(9) . . . . ?
C36 N1 C18 C10 -152.3(5) . . . . ?
C36 N1 C18 C30 18.6(9) . . . . ?
C36 N1 C46 C16 154.5(5) . . . . ?
C36 N1 C46 C73 -12.0(9) . . . . ?
C36 C68 C49 C55 83.7(9) . . . . ?
C38 C64 C27 C22 5.6(9) . . . . ?
C38 C64 C27 C70 -157.5(7) . . . . ?
C40 C12 C53 C28 15.4(9) . . . . ?
C40 C24 C81 N2 -154.3(6) . . . . ?
C40 C24 C81 C28 13.1(9) . . . . ?
C40 C56 C57 C60 -155.2(7) . . . . ?
C42 C60 C57 C56 2.3(9) . . . . ?
C44 C80 C25 N5 -53.3(9) . . . . ?
C44 C61 C67 C52 172.2(6) . . . . ?
C46 N1 C18 C10 -5.2(6) . . . . ?
C46 N1 C18 C30 165.6(6) . . . . ?
C46 N1 C36 C68 -60.6(8) . . . . ?
C46 C16 C50 C9 7.5(8) . . . . ?
C50 C16 C46 N1 -175.0(5) . . . . ?
C50 C16 C46 C73 -7.4(8) . . . . ?
C52 C14 C76 N6 -61.4(8) . . . . ?
C54 C26 C58 N4 -176.4(5) . . . . ?
C54 C26 C58 C51 -9.1(9) . . . . ?
C54 C26 C82 C30 12.1(11) . . . . ?
C54 C26 C82 C62 170.8(6) . . . . ?
C56 C34 C2 C42 -2.2(9) . . . . ?
C58 N4 C62 C82 -4.7(6) . . . . ?
C58 N4 C62 C13 163.1(6) . . . . ?
C58 N4 C15 C41 -60.7(8) . . . . ?
C58 C26 C54 C75 7.6(9) . . . . ?
C58 C26 C82 C30 -153.1(6) . . . . ?
C58 C26 C82 C62 5.6(6) . . . . ?
C60 C42 C2 C34 10.0(8) . . . . ?
C60 C42 C37 C38 171.5(6) . . . . ?
C60 C42 C37 C35 -25.3(8) . . . . ?
C62 N4 C58 C26 8.6(7) . . . . ?
C62 N4 C58 C51 -157.6(6) . . . . ?
C62 N4 C15 C41 80.1(7) . . . . ?
C64 C38 C37 C42 152.7(6) . . . . ?
C64 C38 C37 C35 -10.5(9) . . . . ?
C66 C74 C51 C58 -154.2(6) . . . . ?
C66 C74 C75 C54 152.0(6) . . . . ?
C66 C23 C77 C5 1.9(10) . . . . ?
C68 C49 C55 C45 -162.0(6) . . . . ?
C70 C78 C29 N5 -155.3(6) . . . . ?
C70 C78 C29 C3 12.0(9) . . . . ?
C70 C47 C63 C3 12.9(9) . . . . ?
C72 N2 C31 C21 -7.2(10) . . . . ?
C72 N2 C31 C7 161.6(6) . . . . ?
C72 N2 C81 C24 11.5(10) . . . . ?
C72 N2 C81 C28 -157.2(6) . . . . ?
C74 C66 C23 C77 152.6(6) . . . . ?
C74 C66 C79 C59 -155.5(6) . . . . ?
C76 N6 C22 C27 149.4(6) . . . . ?
C76 N6 C22 C35 -19.3(9) . . . . ?
C76 N6 C47 C70 -145.4(6) . . . . ?
C76 N6 C47 C63 25.1(9) . . . . ?
C76 C14 C52 C67 90.7(7) . . . . ?
C78 C70 C47 N6 161.1(5) . . . . ?
C78 C70 C47 C63 -9.7(9) . . . . ?
C78 C70 C27 C22 -154.2(6) . . . . ?
C78 C70 C27 C64 10.2(12) . . . . ?
C80 C44 C61 C67 -161.8(6) . . . . ?
C82 C26 C54 C75 -155.9(7) . . . . ?
C82 C26 C58 N4 -8.8(7) . . . . ?
C82 C26 C58 C51 158.4(5) . . . . ?
C82 C62 C13 C10 12.8(8) . . . . ?
C21 C17 C19 C20 -9.9(10) . . . . ?
C11 C17 C19 C20 153.7(6) . . . . ?
C23 C66 C74 C51 -23.9(8) . . . . ?
C23 C66 C74 C75 173.5(6) . . . . ?
C23 C66 C79 C59 7.6(9) . . . . ?
C23 C77 C5 C3 -156.6(7) . . . . ?
C23 C77 C5 C59 8.6(9) . . . . ?
C47 N6 C22 C27 6.5(7) . . . . ?
C47 N6 C22 C35 -162.2(6) . . . . ?
C47 N6 C76 C14 78.9(8) . . . . ?
C47 C70 C78 C29 -2.9(9) . . . . ?
C47 C70 C27 C22 5.6(6) . . . . ?
C47 C70 C27 C64 170.0(7) . . . . ?
C25 N5 C29 C78 11.5(10) . . . . ?
C25 N5 C29 C3 -157.0(6) . . . . ?
C25 N5 C59 C79 -3.7(10) . . . . ?
C25 N5 C59 C5 161.7(6) . . . . ?
C51 C74 C75 C54 -10.5(9) . . . . ?
C13 C10 C16 C46 -153.4(6) . . . . ?
C13 C10 C16 C50 11.7(11) . . . . ?
C13 C10 C18 N1 160.9(5) . . . . ?
C13 C10 C18 C30 -10.6(9) . . . . ?
C13 C62 C82 C26 -169.3(5) . . . . ?
C13 C62 C82 C30 -8.7(9) . . . . ?
C53 C12 C40 C24 -10.7(10) . . . . ?
C53 C12 C40 C56 -169.3(6) . . . . ?
C53 C28 C7 C20 10.1(12) . . . . ?
C53 C28 C7 C31 -154.2(7) . . . . ?
C53 C28 C81 N2 160.8(6) . . . . ?
C53 C28 C81 C24 -8.5(10) . . . . ?
C27 C22 C35 C37 -2.1(9) . . . . ?
C27 C70 C78 C29 154.7(6) . . . . ?
C27 C70 C47 N6 -1.8(7) . . . . ?
C27 C70 C47 C63 -172.6(6) . . . . ?
C55 C45 C71 C41 -166.5(6) . . . . ?
C7 C20 C19 C17 1.6(10) . . . . ?
C7 C28 C53 C12 152.5(7) . . . . ?
C7 C28 C81 N2 -2.2(7) . . . . ?
C7 C28 C81 C24 -171.5(6) . . . . ?
C29 N5 C25 C80 81.3(8) . . . . ?
C29 N5 C59 C79 -156.4(7) . . . . ?
C29 N5 C59 C5 9.0(7) . . . . ?
C29 C3 C63 C47 -3.7(9) . . . . ?
C29 C3 C5 C59 6.1(7) . . . . ?
C29 C3 C5 C77 172.5(6) . . . . ?
C59 N5 C25 C80 -67.0(9) . . . . ?
C59 N5 C29 C78 163.4(6) . . . . ?
C59 N5 C29 C3 -5.1(7) . . . . ?
C15 N4 C58 C26 153.8(5) . . . . ?
C15 N4 C58 C51 -12.3(9) . . . . ?
C15 N4 C62 C82 -150.3(5) . . . . ?
C15 N4 C62 C13 17.4(9) . . . . ?
C15 C41 C71 C45 86.5(7) . . . . ?
C61 C44 C80 C25 83.2(8) . . . . ?
C31 N2 C72 C39 -65.6(9) . . . . ?
C31 N2 C81 C24 165.7(6) . . . . ?
C31 N2 C81 C28 -3.1(7) . . . . ?
C31 C21 C17 C11 -154.1(6) . . . . ?
C31 C21 C17 C19 9.7(9) . . . . ?
C63 C3 C29 N5 160.6(6) . . . . ?
C63 C3 C29 C78 -8.9(9) . . . . ?
C63 C3 C5 C59 -152.6(6) . . . . ?
C63 C3 C5 C77 13.8(11) . . . . ?
C2 C34 C56 C40 159.6(6) . . . . ?
C2 C34 C56 C57 -5.9(9) . . . . ?
C2 C42 C60 C57 -10.4(9) . . . . ?
C2 C42 C37 C38 -26.4(8) . . . . ?
C2 C42 C37 C35 136.8(6) . . . . ?
C65 C32 C69 N3 -57.0(8) . . . . ?
C65 C48 C33 C43 173.7(6) . . . . ?
C33 C48 C65 C32 -172.2(6) . . . . ?
C33 C43 C39 C72 86.2(8) . . . . ?
C17 C21 C31 N2 166.0(6) . . . . ?
C17 C21 C31 C7 -1.6(9) . . . . ?
C17 C11 C9 C50 155.5(6) . . . . ?
C17 C11 C73 C46 -155.4(6) . . . . ?
C69 N3 C12 C40 -147.0(6) . . . . ?
C69 N3 C12 C53 21.8(9) . . . . ?
C69 N3 C34 C56 149.7(6) . . . . ?
C69 N3 C34 C2 -17.0(9) . . . . ?
C69 C32 C65 C48 82.8(8) . . . . ?
C35 C22 C27 C64 -6.0(9) . . . . ?
C35 C22 C27 C70 161.4(6) . . . . ?
C71 C41 C15 N4 -57.3(8) . . . . ?
C71 C45 C55 C49 172.9(6) . . . . ?
C9 C11 C17 C21 -25.3(8) . . . . ?
C9 C11 C17 C19 171.0(6) . . . . ?
C9 C11 C73 C46 7.1(9) . . . . ?
C73 C11 C17 C21 136.9(6) . . . . ?
C73 C11 C17 C19 -26.8(8) . . . . ?
C73 C11 C9 C50 -6.9(9) . . . . ?
C37 C38 C64 C27 2.6(10) . . . . ?
C37 C42 C60 C57 151.8(6) . . . . ?
C37 C42 C2 C34 -152.8(6) . . . . ?
C75 C74 C51 C58 8.9(9) . . . . ?
C19 C20 C7 C28 -156.6(7) . . . . ?
C19 C20 C7 C31 6.4(9) . . . . ?
C39 C43 C33 C48 -157.2(6) . . . . ?
C79 C66 C74 C51 138.8(6) . . . . ?
C79 C66 C74 C75 -23.8(9) . . . . ?
C79 C66 C23 C77 -10.1(10) . . . . ?
C79 C59 C5 C3 157.4(6) . . . . ?
C79 C59 C5 C77 -11.1(9) . . . . ?
C5 C3 C29 N5 -0.6(7) . . . . ?
C5 C3 C29 C78 -170.0(6) . . . . ?
C5 C3 C63 C47 152.4(6) . . . . ?
C5 C59 C79 C66 2.8(10) . . . . ?
C81 N2 C72 C39 84.4(8) . . . . ?
C81 N2 C31 C21 -161.5(6) . . . . ?
C81 N2 C31 C7 7.3(7) . . . . ?
C81 C24 C40 C12 -3.8(9) . . . . ?
C81 C24 C40 C56 149.7(7) . . . . ?
C81 C28 C53 C12 -6.0(9) . . . . ?
C81 C28 C7 C20 171.0(7) . . . . ?
C81 C28 C7 C31 6.6(7) . . . . ?
